data_7117952
loop_
_publ_author_name
'Geetha Bolla'
'Ashwini Nangia'

_publ_section_title
;
 Multicomponent ternary cocrystals of the sulfonamide group with
 pyridine-amides and lactams
;
_journal_name_full Chem.Commun.
_journal_page_first 15578
_journal_paper_doi 10.1039/C5cc06475A
_journal_volume 51
_journal_year 2015
_chemical_compound_source synthetic
_chemical_formula_moiety C7H7NO4S,C5H5NO
_chemical_formula_sum 'C12 H12 N2 O5 S'
_chemical_formula_weight 296.30
_chemical_melting_point 414
_chemical_name_common 'Sulfonamide benzoic acid; 2pyridone form I'
_chemical_name_systematic 'Sulfonamide benzoic acid; 2pyridone f'
_space_group_IT_number 14
_symmetry_cell_setting monoclinic
_symmetry_space_group_name_Hall '-P 2ybc'
_symmetry_space_group_name_H-M 'P 1 21/c 1'
_atom_sites_solution_hydrogens geom
_atom_sites_solution_primary direct
_atom_sites_solution_secondary difmap
_audit_creation_method SHELXL-97
_audit_update_record
;
2015-07-22 deposited with the CCDC.
2015-08-27 downloaded from the CCDC.
;
_cell_angle_alpha 90.00
_cell_angle_beta 95.96(11)
_cell_angle_gamma 90.00
_cell_formula_units_Z 4
_cell_length_a 14.990(4)
_cell_length_b 11.3156(3)
_cell_length_c 7.90(2)
_cell_measurement_reflns_used 2558
_cell_measurement_temperature 298(2)
_cell_measurement_theta_max 71.8710
_cell_measurement_theta_min 4.9550
_cell_volume 1333(3)
_computing_structure_refinement 'SHELXL-97 (Sheldrick, 1997)'
_computing_structure_solution 'SHELXS-97 (Sheldrick, 1990)'
_diffrn_ambient_temperature 298(2)
_diffrn_measured_fraction_theta_full 0.994
_diffrn_measured_fraction_theta_max 0.994
_diffrn_measurement_device_type 'Xcalibur, Eos, Gemini'
_diffrn_measurement_method '\w scans'
_diffrn_radiation_monochromator graphite
_diffrn_radiation_source 'fine-focus sealed tube'
_diffrn_radiation_type CuK\a
_diffrn_radiation_wavelength 1.54184
_diffrn_reflns_av_R_equivalents 0.0178
_diffrn_reflns_av_sigmaI/netI 0.0176
_diffrn_reflns_limit_h_max 15
_diffrn_reflns_limit_h_min -17
_diffrn_reflns_limit_k_max 13
_diffrn_reflns_limit_k_min -10
_diffrn_reflns_limit_l_max 9
_diffrn_reflns_limit_l_min -8
_diffrn_reflns_number 4278
_diffrn_reflns_theta_full 65.08
_diffrn_reflns_theta_max 65.08
_diffrn_reflns_theta_min 4.91
_exptl_absorpt_coefficient_mu 2.378
_exptl_absorpt_correction_T_max 1.00000
_exptl_absorpt_correction_T_min 0.35174
_exptl_absorpt_correction_type multi-scan
_exptl_crystal_colour COLORLES
_exptl_crystal_density_diffrn 1.477
_exptl_crystal_density_method 'not measured'
_exptl_crystal_description PLATE
_exptl_crystal_F_000 616
_exptl_crystal_recrystallization_method 'Re-crystallisation from solvent: EtOAc, THF'
_exptl_crystal_size_max 0.20
_exptl_crystal_size_mid 0.18
_exptl_crystal_size_min 0.18
_refine_diff_density_max 0.569
_refine_diff_density_min -0.645
_refine_diff_density_rms 0.095
_refine_ls_extinction_method none
_refine_ls_goodness_of_fit_ref 1.067
_refine_ls_hydrogen_treatment mixed
_refine_ls_matrix_type full
_refine_ls_number_parameters 181
_refine_ls_number_reflns 2255
_refine_ls_number_restraints 0
_refine_ls_restrained_S_all 1.067
_refine_ls_R_factor_all 0.0628
_refine_ls_R_factor_gt 0.0597
_refine_ls_shift/su_max 0.000
_refine_ls_shift/su_mean 0.000
_refine_ls_structure_factor_coef Fsqd
_refine_ls_weighting_details 'calc w=1/[\s^2^(Fo^2^)+(0.1353P)^2^+0.4093P] where P=(Fo^2^+2Fc^2^)/3'
_refine_ls_weighting_scheme calc
_refine_ls_wR_factor_gt 0.1837
_refine_ls_wR_factor_ref 0.1880
_reflns_number_gt 2050
_reflns_number_total 2255
_reflns_threshold_expression >2sigma(I)
_cod_data_source_file c5cc06475a2.cif
_cod_data_source_block SMBAHPFORMI
_cod_depositor_comments
;

2018-03-12
Z value and formula fixed to values more according to usual
chemical conventions.                 miguel
;
_cod_original_formula_sum 'C48 H48 N8 O20 S4'
_cod_original_formula_weight 1185.22
_cod_original_formula_units_Z 1
_cod_original_sg_symbol_H-M P21/c
_cod_database_code 7117952

loop_
_symmetry_equiv_pos_as_xyz
'x, y, z'
'-x, y+1/2, -z+1/2'
'-x, -y, -z'
'x, -y-1/2, z-1/2'

loop_
_atom_site_label
_atom_site_type_symbol
_atom_site_fract_x
_atom_site_fract_y
_atom_site_fract_z
_atom_site_U_iso_or_equiv
_atom_site_adp_type
_atom_site_occupancy
_atom_site_symmetry_multiplicity
_atom_site_calc_flag
_atom_site_refinement_flags
_atom_site_disorder_assembly
_atom_site_disorder_group
S1 S 0.28867(4) 0.83448(6) 0.59019(8) 0.0509(3) Uani 1 1 d . . .
O2 O 0.32985(13) 0.72045(18) 0.6172(3) 0.0645(6) Uani 1 1 d . . .
O3 O -0.13281(16) 0.8580(2) 0.2195(4) 0.0842(8) Uani 1 1 d . . .
O4 O -0.12030(15) 0.66483(19) 0.2533(4) 0.0784(8) Uani 1 1 d . . .
H4A H -0.1702 0.6648 0.2014 0.094 Uiso 1 1 d R . .
O1 O 0.28738(15) 0.9131(2) 0.7313(3) 0.0711(7) Uani 1 1 d . . .
N1 N 0.33963(14) 0.9023(2) 0.4519(3) 0.0546(6) Uani 1 1 d . . .
H1A H 0.3429 0.8633 0.3718 0.066 Uiso 1 1 d R . .
H1B H 0.3200 0.9841 0.4297 0.066 Uiso 1 1 d R . .
C4 C 0.00325(16) 0.7820(3) 0.3546(3) 0.0495(6) Uani 1 1 d . . .
C2 C 0.14139(19) 0.6988(3) 0.4801(4) 0.0557(7) Uani 1 1 d . . .
H2 H 0.1763 0.6332 0.5136 0.067 Uiso 1 1 calc R . .
C7 C -0.09059(18) 0.7728(3) 0.2685(4) 0.0543(7) Uani 1 1 d . . .
C6 C 0.1253(2) 0.9094(3) 0.4545(4) 0.0615(8) Uani 1 1 d . . .
H6 H 0.1487 0.9849 0.4738 0.074 Uiso 1 1 calc R . .
C1 C 0.17613(16) 0.8113(2) 0.5019(3) 0.0472(6) Uani 1 1 d . . .
C5 C 0.03926(19) 0.8940(3) 0.3779(4) 0.0603(8) Uani 1 1 d . . .
H5 H 0.0051 0.9596 0.3416 0.072 Uiso 1 1 calc R . .
C3 C 0.0538(2) 0.6848(3) 0.4077(4) 0.0573(7) Uani 1 1 d . . .
H3 H 0.0291 0.6095 0.3950 0.069 Uiso 1 1 calc R . .
O5 O 0.27552(13) 0.35607(18) -0.0828(3) 0.0627(6) Uani 1 1 d . . .
N2 N 0.40853(19) 0.3046(3) 0.0886(4) 0.0765(9) Uani 1 1 d . . .
H2A H 0.4234 0.3809 0.1071 0.092 Uiso 1 1 d R . .
C9 C 0.30697(16) 0.1627(2) -0.0309(3) 0.0402(6) Uani 1 1 d . . .
H9 H 0.2531 0.1430 -0.0937 0.048 Uiso 1 1 calc R . .
C8 C 0.32732(17) 0.2787(2) -0.0118(3) 0.0489(6) Uani 1 1 d . . .
C12 C 0.46135(19) 0.2158(3) 0.1568(4) 0.0648(8) Uani 1 1 d . . .
H12 H 0.5149 0.2339 0.2219 0.078 Uiso 1 1 calc R . .
C10 C 0.3596(2) 0.0732(3) 0.0351(4) 0.0610(7) Uani 1 1 d . . .
H10 H 0.3424 -0.0048 0.0139 0.073 Uiso 1 1 calc R . .
C11 C 0.4366(2) 0.0972(3) 0.1309(4) 0.0664(8) Uani 1 1 d . . .
H11 H 0.4728 0.0366 0.1790 0.080 Uiso 1 1 calc R . .

loop_
_atom_site_aniso_label
_atom_site_aniso_U_11
_atom_site_aniso_U_22
_atom_site_aniso_U_33
_atom_site_aniso_U_23
_atom_site_aniso_U_13
_atom_site_aniso_U_12
S1 0.0366(4) 0.0582(5) 0.0529(5) -0.0016(3) -0.0198(3) -0.0007(2)
O2 0.0465(11) 0.0644(13) 0.0760(14) 0.0096(10) -0.0250(10) 0.0022(9)
O3 0.0495(13) 0.0701(14) 0.122(2) -0.0126(14) -0.0411(13) 0.0049(11)
O4 0.0457(13) 0.0691(14) 0.112(2) 0.0017(12) -0.0336(13) -0.0083(9)
O1 0.0605(13) 0.0887(16) 0.0588(12) -0.0183(11) -0.0189(10) -0.0064(11)
N1 0.0396(12) 0.0545(13) 0.0667(14) -0.0048(10) -0.0087(10) 0.0003(9)
C4 0.0327(13) 0.0627(16) 0.0503(14) -0.0048(12) -0.0093(10) -0.0002(11)
C2 0.0405(15) 0.0544(14) 0.0676(18) 0.0041(13) -0.0159(12) 0.0009(11)
C7 0.0354(13) 0.0651(17) 0.0590(16) -0.0097(13) -0.0113(11) 0.0014(12)
C6 0.0456(15) 0.0518(15) 0.081(2) -0.0055(13) -0.0213(14) -0.0017(12)
C1 0.0318(12) 0.0601(14) 0.0460(14) -0.0029(11) -0.0132(10) -0.0009(10)
C5 0.0411(15) 0.0571(16) 0.0774(19) -0.0031(14) -0.0197(13) 0.0079(12)
C3 0.0440(15) 0.0546(15) 0.0697(19) -0.0033(13) -0.0119(13) -0.0072(12)
O5 0.0418(11) 0.0578(11) 0.0827(15) 0.0021(10) -0.0218(10) -0.0043(8)
N2 0.0537(16) 0.0845(19) 0.086(2) -0.0033(15) -0.0174(14) -0.0156(14)
C9 0.0290(12) 0.0470(13) 0.0408(12) -0.0048(9) -0.0136(9) -0.0043(9)
C8 0.0340(13) 0.0604(15) 0.0498(14) -0.0010(11) -0.0071(10) -0.0030(11)
C12 0.0379(14) 0.084(2) 0.0661(18) 0.0040(16) -0.0222(12) -0.0036(14)
C10 0.0589(17) 0.0593(16) 0.0613(17) -0.0071(13) -0.0102(13) 0.0012(13)
C11 0.0535(17) 0.075(2) 0.0663(18) 0.0006(15) -0.0130(14) 0.0140(15)

loop_
_atom_type_symbol
_atom_type_description
_atom_type_scat_dispersion_real
_atom_type_scat_dispersion_imag
_atom_type_scat_source
C C 0.0181 0.0091 'International Tables Vol C Tables 4.2.6.8 and 6.1.1.4'
H H 0.0000 0.0000 'International Tables Vol C Tables 4.2.6.8 and 6.1.1.4'
N N 0.0311 0.0180 'International Tables Vol C Tables 4.2.6.8 and 6.1.1.4'
O O 0.0492 0.0322 'International Tables Vol C Tables 4.2.6.8 and 6.1.1.4'
S S 0.3331 0.5567 'International Tables Vol C Tables 4.2.6.8 and 6.1.1.4'

loop_
_geom_angle_atom_site_label_1
_geom_angle_atom_site_label_2
_geom_angle_atom_site_label_3
_geom_angle
_geom_angle_site_symmetry_1
_geom_angle_site_symmetry_3
O1 S1 O2 118.95(16) . .
O1 S1 N1 106.34(19) . .
O2 S1 N1 107.77(14) . .
O1 S1 C1 108.00(16) . .
O2 S1 C1 107.57(12) . .
N1 S1 C1 107.76(17) . .
C7 O4 H4A 109.6 . .
S1 N1 H1A 111.1 . .
S1 N1 H1B 114.8 . .
H1A N1 H1B 115.6 . .
C3 C4 C5 119.8(2) . .
C3 C4 C7 122.9(2) . .
C5 C4 C7 117.3(2) . .
C1 C2 C3 119.1(3) . .
C1 C2 H2 120.5 . .
C3 C2 H2 120.5 . .
O3 C7 O4 124.2(2) . .
O3 C7 C4 122.0(3) . .
O4 C7 C4 113.7(2) . .
C1 C6 C5 119.0(3) . .
C1 C6 H6 120.5 . .
C5 C6 H6 120.5 . .
C6 C1 C2 121.3(2) . .
C6 C1 S1 117.7(2) . .
C2 C1 S1 121.0(2) . .
C6 C5 C4 120.6(3) . .
C6 C5 H5 119.7 . .
C4 C5 H5 119.7 . .
C4 C3 C2 120.1(3) . .
C4 C3 H3 119.9 . .
C2 C3 H3 119.9 . .
C12 N2 C8 120.2(3) . .
C12 N2 H2A 121.5 . .
C8 N2 H2A 118.3 . .
C8 C9 C10 124.5(2) . .
C8 C9 H9 117.7 . .
C10 C9 H9 117.7 . .
O5 C8 C9 120.1(2) . .
O5 C8 N2 124.1(3) . .
C9 C8 N2 115.8(2) . .
N2 C12 C11 121.1(3) . .
N2 C12 H12 119.4 . .
C11 C12 H12 119.4 . .
C11 C10 C9 119.9(3) . .
C11 C10 H10 120.0 . .
C9 C10 H10 120.0 . .
C10 C11 C12 118.4(3) . .
C10 C11 H11 120.8 . .
C12 C11 H11 120.8 . .

loop_
_geom_bond_atom_site_label_1
_geom_bond_atom_site_label_2
_geom_bond_distance
_geom_bond_site_symmetry_2
S1 O1 1.428(3) .
S1 O2 1.437(2) .
S1 N1 1.594(3) .
S1 C1 1.777(3) .
O3 C7 1.195(4) .
O4 C7 1.302(3) .
O4 H4A 0.8146 .
N1 H1A 0.7770 .
N1 H1B 0.9815 .
C4 C3 1.377(4) .
C4 C5 1.382(4) .
C4 C7 1.501(4) .
C2 C1 1.380(4) .
C2 C3 1.386(4) .
C2 H2 0.9300 .
C6 C1 1.376(4) .
C6 C5 1.377(4) .
C6 H6 0.9300 .
C5 H5 0.9300 .
C3 H3 0.9300 .
O5 C8 1.262(3) .
N2 C12 1.356(4) .
N2 C8 1.413(4) .
N2 H2A 0.8998 .
C9 C8 1.352(4) .
C9 C10 1.355(4) .
C9 H9 0.9300 .
C12 C11 1.402(5) .
C12 H12 0.9300 .
C10 C11 1.341(5) .
C10 H10 0.9300 .
C11 H11 0.9300 .
